data_7021990
loop_
_publ_author_name
'Al-Harbi, Ahmed'
'Rong, Yi'
'Parkin, Gerard'

_publ_section_title
;
 Synthesis and structural characterization of tris(2-pyridonyl)methyl
 complexes of zinc and thallium: a new class of metallacarbatranes and a
 monovalent thallium alkyl compound.
;
_journal_issue 39
_journal_name_full 'Dalton transactions (Cambridge, England : 2003)'
_journal_page_first 14053
_journal_page_last 14057
_journal_paper_doi 10.1039/c3dt52163j
_journal_volume 42
_journal_year 2013
_chemical_formula_sum 'C28 H37 N3 O3'
_chemical_formula_weight 463.61
_chemical_name_systematic
; 
 ? 
;
_space_group_IT_number 14
_symmetry_cell_setting monoclinic
_symmetry_space_group_name_Hall '-P 2ybc'
_symmetry_space_group_name_H-M 'P 1 21/c 1'
_atom_sites_solution_hydrogens geom
_atom_sites_solution_primary direct
_atom_sites_solution_secondary difmap
_audit_creation_method SHELXL-97
_cell_angle_alpha 90.00
_cell_angle_beta 106.441(2)
_cell_angle_gamma 90.00
_cell_formula_units_Z 4
_cell_length_a 11.8366(15)
_cell_length_b 18.801(2)
_cell_length_c 12.2176(16)
_cell_measurement_reflns_used 9991
_cell_measurement_temperature 150(2)
_cell_measurement_theta_max 30.51
_cell_measurement_theta_min 2.38
_cell_volume 2607.7(6)
_computing_cell_refinement 'Bruker SAINT'
_computing_data_collection 'Bruker APEX2'
_computing_data_reduction 'Bruker SAINT'
_computing_molecular_graphics 'Bruker SHELXTL'
_computing_publication_material 'Bruker SHELXTL'
_computing_structure_refinement 'SHELXL-97 (Sheldrick, 2008)'
_computing_structure_solution 'SHELXS-97 (Sheldrick, 2008)'
_diffrn_ambient_temperature 150(2)
_diffrn_measured_fraction_theta_full 0.993
_diffrn_measured_fraction_theta_max 0.993
_diffrn_measurement_device_type 'Bruker APEX-II CCD'
_diffrn_measurement_method '\f and \w scans'
_diffrn_radiation_monochromator graphite
_diffrn_radiation_source 'fine-focus sealed tube'
_diffrn_radiation_type MoK\a
_diffrn_radiation_wavelength 0.71073
_diffrn_reflns_av_R_equivalents 0.0660
_diffrn_reflns_av_sigmaI/netI 0.0524
_diffrn_reflns_limit_h_max 16
_diffrn_reflns_limit_h_min -17
_diffrn_reflns_limit_k_max 26
_diffrn_reflns_limit_k_min -27
_diffrn_reflns_limit_l_max 17
_diffrn_reflns_limit_l_min -17
_diffrn_reflns_number 41441
_diffrn_reflns_theta_full 30.75
_diffrn_reflns_theta_max 30.75
_diffrn_reflns_theta_min 1.79
_exptl_absorpt_coefficient_mu 0.077
_exptl_absorpt_correction_T_max 0.9954
_exptl_absorpt_correction_T_min 0.9481
_exptl_absorpt_correction_type empirical
_exptl_absorpt_process_details sadabs
_exptl_crystal_colour Colorless
_exptl_crystal_density_diffrn 1.181
_exptl_crystal_density_method 'not measured'
_exptl_crystal_description Block
_exptl_crystal_F_000 1000
_exptl_crystal_size_max 0.70
_exptl_crystal_size_mid 0.12
_exptl_crystal_size_min 0.06
_refine_diff_density_max 0.501
_refine_diff_density_min -0.224
_refine_diff_density_rms 0.059
_refine_ls_extinction_method none
_refine_ls_goodness_of_fit_ref 1.023
_refine_ls_hydrogen_treatment constr
_refine_ls_matrix_type full
_refine_ls_number_parameters 316
_refine_ls_number_reflns 8080
_refine_ls_number_restraints 0
_refine_ls_restrained_S_all 1.023
_refine_ls_R_factor_all 0.0983
_refine_ls_R_factor_gt 0.0569
_refine_ls_shift/su_max 0.000
_refine_ls_shift/su_mean 0.000
_refine_ls_structure_factor_coef Fsqd
_refine_ls_weighting_details 'calc w=1/[\s^2^(Fo^2^)+(0.0802P)^2^+0.3393P] where P=(Fo^2^+2Fc^2^)/3'
_refine_ls_weighting_scheme calc
_refine_ls_wR_factor_gt 0.1401
_refine_ls_wR_factor_ref 0.1628
_reflns_number_gt 5146
_reflns_number_total 8080
_reflns_threshold_expression >2sigma(I)
_cod_data_source_file c3dt52163j.txt
_cod_data_source_block t-o3s10
_cod_depositor_comments
;
The following automatic conversions were performed:

'_symmetry_cell_setting' value 'Monoclinic' changed to 'monoclinic'
according to /home/saulius/struct/CIF-dictionaries/cif_core.dic
dictionary named 'cif_core.dic' version 2.4.2 from
2011-04-26.

'_exptl_absorpt_correction_type' value 'Empirical'
changed to 'empirical' according to
/home/saulius/struct/CIF-dictionaries/cif_core.dic dictionary named
'cif_core.dic' version 2.4.2 from 2011-04-26.

Automatic conversion script
Id: cif_fix_values 1891 2012-01-12 08:04:46Z andrius 
;
_cod_original_sg_symbol_H-M P2(1)/c
_cod_database_code 7021990

loop_
_symmetry_equiv_pos_as_xyz
'x, y, z'
'-x, y+1/2, -z+1/2'
'-x, -y, -z'
'x, -y-1/2, z-1/2'

loop_
_atom_site_label
_atom_site_type_symbol
_atom_site_fract_x
_atom_site_fract_y
_atom_site_fract_z
_atom_site_U_iso_or_equiv
_atom_site_adp_type
_atom_site_occupancy
_atom_site_symmetry_multiplicity
_atom_site_calc_flag
_atom_site_refinement_flags
O1 O 0.47676(10) 0.60448(6) 0.01968(9) 0.0314(3) Uani 1 1 d .
O2 O 0.54539(10) 0.78323(7) 0.12873(10) 0.0358(3) Uani 1 1 d .
O3 O 0.24408(9) 0.78353(6) -0.04063(10) 0.0315(3) Uani 1 1 d .
N1 N 0.40606(10) 0.66593(6) -0.14579(10) 0.0219(2) Uani 1 1 d .
N2 N 0.56914(10) 0.73759(6) -0.03615(10) 0.0224(3) Uani 1 1 d .
N3 N 0.38516(10) 0.79360(6) -0.13445(10) 0.0227(3) Uani 1 1 d .
C1 C 0.44070(12) 0.73003(7) -0.07663(12) 0.0217(3) Uani 1 1 d .
H1A H 0.4123 0.7241 -0.0075 0.026 Uiso 1 1 calc R
C11 C 0.42453(12) 0.60224(8) -0.08300(12) 0.0242(3) Uani 1 1 d .
C12 C 0.37729(13) 0.53950(8) -0.14584(13) 0.0257(3) Uani 1 1 d .
H12A H 0.3872 0.4952 -0.1067 0.031 Uiso 1 1 calc R
C13 C 0.31897(12) 0.54045(8) -0.25898(13) 0.0240(3) Uani 1 1 d .
C14 C 0.26236(13) 0.47453(8) -0.32478(14) 0.0298(3) Uani 1 1 d .
C15 C 0.13125(15) 0.49069(11) -0.37848(19) 0.0471(5) Uani 1 1 d .
H15A H 0.0958 0.5057 -0.3188 0.071 Uiso 1 1 calc R
H15B H 0.0913 0.4478 -0.4160 0.071 Uiso 1 1 calc R
H15C H 0.1230 0.5288 -0.4349 0.071 Uiso 1 1 calc R
C16 C 0.27363(17) 0.40898(9) -0.24858(16) 0.0396(4) Uani 1 1 d .
H16A H 0.3571 0.3992 -0.2120 0.059 Uiso 1 1 calc R
H16B H 0.2376 0.3680 -0.2950 0.059 Uiso 1 1 calc R
H16C H 0.2334 0.4178 -0.1899 0.059 Uiso 1 1 calc R
C17 C 0.32044(17) 0.45896(10) -0.41951(16) 0.0415(4) Uani 1 1 d .
H17A H 0.4046 0.4498 -0.3856 0.062 Uiso 1 1 calc R
H17B H 0.3104 0.5000 -0.4708 0.062 Uiso 1 1 calc R
H17C H 0.2834 0.4171 -0.4628 0.062 Uiso 1 1 calc R
C18 C 0.30832(13) 0.60678(8) -0.31721(12) 0.0255(3) Uani 1 1 d .
H18A H 0.2710 0.6086 -0.3970 0.031 Uiso 1 1 calc R
C19 C 0.35040(12) 0.66687(8) -0.26083(12) 0.0243(3) Uani 1 1 d .
H19A H 0.3415 0.7107 -0.3012 0.029 Uiso 1 1 calc R
C21 C 0.61324(13) 0.76426(8) 0.07436(13) 0.0258(3) Uani 1 1 d .
C22 C 0.73996(13) 0.76691(9) 0.11610(13) 0.0279(3) Uani 1 1 d .
H22A H 0.7743 0.7843 0.1912 0.033 Uiso 1 1 calc R
C23 C 0.81277(12) 0.74614(8) 0.05461(13) 0.0248(3) Uani 1 1 d .
C24 C 0.94671(13) 0.75112(9) 0.09893(14) 0.0302(3) Uani 1 1 d .
C25 C 1.00404(17) 0.68343(12) 0.0704(2) 0.0537(5) Uani 1 1 d .
H25A H 0.9752 0.6423 0.1037 0.081 Uiso 1 1 calc R
H25B H 1.0898 0.6869 0.1017 0.081 Uiso 1 1 calc R
H25C H 0.9839 0.6778 -0.0127 0.081 Uiso 1 1 calc R
C26 C 0.98869(16) 0.76295(14) 0.22704(16) 0.0513(5) Uani 1 1 d .
H26A H 0.9591 0.7246 0.2658 0.077 Uiso 1 1 calc R
H26B H 0.9590 0.8087 0.2456 0.077 Uiso 1 1 calc R
H26C H 1.0750 0.7631 0.2523 0.077 Uiso 1 1 calc R
C27 C 0.98641(16) 0.81430(12) 0.03982(18) 0.0468(5) Uani 1 1 d .
H27A H 0.9542 0.8584 0.0616 0.070 Uiso 1 1 calc R
H27B H 0.9578 0.8081 -0.0431 0.070 Uiso 1 1 calc R
H27C H 1.0726 0.8168 0.0632 0.070 Uiso 1 1 calc R
C28 C 0.75948(13) 0.72036(9) -0.05793(13) 0.0294(3) Uani 1 1 d .
H28A H 0.8078 0.7062 -0.1043 0.035 Uiso 1 1 calc R
C29 C 0.64133(13) 0.71589(8) -0.09937(13) 0.0264(3) Uani 1 1 d .
H29A H 0.6077 0.6973 -0.1738 0.032 Uiso 1 1 calc R
C31 C 0.28447(12) 0.81786(8) -0.10637(13) 0.0241(3) Uani 1 1 d .
C32 C 0.23654(13) 0.88373(8) -0.16012(13) 0.0270(3) Uani 1 1 d .
H32A H 0.1701 0.9034 -0.1420 0.032 Uiso 1 1 calc R
C33 C 0.28121(13) 0.91924(8) -0.23542(13) 0.0268(3) Uani 1 1 d .
C34 C 0.23283(15) 0.98994(9) -0.29074(15) 0.0350(4) Uani 1 1 d .
C35 C 0.12151(17) 1.01259(10) -0.26066(19) 0.0453(5) Uani 1 1 d .
H35A H 0.0607 0.9761 -0.2864 0.068 Uiso 1 1 calc R
H35B H 0.0931 1.0578 -0.2985 0.068 Uiso 1 1 calc R
H35C H 0.1392 1.0185 -0.1778 0.068 Uiso 1 1 calc R
C36 C 0.20469(19) 0.98381(12) -0.42040(17) 0.0505(5) Uani 1 1 d .
H36A H 0.1457 0.9465 -0.4478 0.076 Uiso 1 1 calc R
H36B H 0.2766 0.9718 -0.4410 0.076 Uiso 1 1 calc R
H36C H 0.1737 1.0293 -0.4556 0.076 Uiso 1 1 calc R
C37 C 0.32837(18) 1.04652(10) -0.2457(2) 0.0477(5) Uani 1 1 d .
H37A H 0.3497 1.0476 -0.1621 0.072 Uiso 1 1 calc R
H37B H 0.2983 1.0932 -0.2759 0.072 Uiso 1 1 calc R
H37C H 0.3981 1.0348 -0.2703 0.072 Uiso 1 1 calc R
C38 C 0.38042(14) 0.88899(8) -0.26277(14) 0.0286(3) Uani 1 1 d .
H38A H 0.4120 0.9116 -0.3171 0.034 Uiso 1 1 calc R
C39 C 0.42934(13) 0.82869(8) -0.21206(13) 0.0267(3) Uani 1 1 d .
H39A H 0.4962 0.8098 -0.2303 0.032 Uiso 1 1 calc R

loop_
_atom_site_aniso_label
_atom_site_aniso_U_11
_atom_site_aniso_U_22
_atom_site_aniso_U_33
_atom_site_aniso_U_23
_atom_site_aniso_U_13
_atom_site_aniso_U_12
O1 0.0372(6) 0.0308(6) 0.0223(5) 0.0024(4) 0.0022(5) 0.0003(5)
O2 0.0274(6) 0.0544(8) 0.0277(6) -0.0116(5) 0.0114(5) -0.0025(5)
O3 0.0262(5) 0.0372(6) 0.0352(6) 0.0036(5) 0.0153(5) 0.0000(4)
N1 0.0211(6) 0.0216(6) 0.0219(6) 0.0004(5) 0.0044(5) -0.0001(4)
N2 0.0190(5) 0.0268(6) 0.0214(6) -0.0011(5) 0.0057(4) 0.0002(5)
N3 0.0204(6) 0.0244(6) 0.0242(6) 0.0004(5) 0.0080(5) 0.0001(4)
C1 0.0189(6) 0.0247(7) 0.0218(7) -0.0007(5) 0.0059(5) 0.0000(5)
C11 0.0222(7) 0.0265(7) 0.0241(7) 0.0022(6) 0.0071(6) 0.0007(5)
C12 0.0267(7) 0.0234(7) 0.0263(7) 0.0029(6) 0.0065(6) 0.0003(6)
C13 0.0170(6) 0.0269(7) 0.0280(7) -0.0013(6) 0.0062(5) 0.0000(5)
C14 0.0245(7) 0.0266(8) 0.0334(8) -0.0039(6) 0.0003(6) -0.0012(6)
C15 0.0253(8) 0.0415(10) 0.0645(13) -0.0093(9) -0.0037(8) -0.0043(7)
C16 0.0422(10) 0.0279(9) 0.0430(10) -0.0027(7) 0.0029(8) -0.0080(7)
C17 0.0460(10) 0.0376(10) 0.0372(9) -0.0083(8) 0.0056(8) 0.0050(8)
C18 0.0239(7) 0.0297(8) 0.0210(7) 0.0012(6) 0.0036(5) 0.0001(6)
C19 0.0218(6) 0.0271(7) 0.0232(7) 0.0034(6) 0.0049(5) 0.0000(5)
C21 0.0239(7) 0.0311(8) 0.0230(7) -0.0026(6) 0.0075(6) -0.0019(6)
C22 0.0229(7) 0.0377(9) 0.0217(7) -0.0044(6) 0.0042(6) -0.0032(6)
C23 0.0216(7) 0.0261(7) 0.0260(8) 0.0032(6) 0.0054(6) 0.0005(5)
C24 0.0198(7) 0.0397(9) 0.0291(8) 0.0009(7) 0.0036(6) 0.0021(6)
C25 0.0337(10) 0.0527(12) 0.0654(14) -0.0064(10) -0.0014(9) 0.0162(9)
C26 0.0280(9) 0.0858(16) 0.0329(10) -0.0026(10) -0.0028(7) 0.0019(9)
C27 0.0262(8) 0.0595(12) 0.0530(12) 0.0072(10) 0.0083(8) -0.0076(8)
C28 0.0229(7) 0.0401(9) 0.0257(8) -0.0034(6) 0.0076(6) 0.0030(6)
C29 0.0233(7) 0.0344(8) 0.0218(7) -0.0047(6) 0.0071(6) 0.0015(6)
C31 0.0194(6) 0.0284(7) 0.0249(7) -0.0045(6) 0.0071(5) -0.0030(5)
C32 0.0215(7) 0.0287(8) 0.0321(8) -0.0022(6) 0.0098(6) 0.0026(6)
C33 0.0240(7) 0.0267(8) 0.0296(8) -0.0011(6) 0.0073(6) -0.0003(6)
C34 0.0333(8) 0.0309(9) 0.0429(10) 0.0067(7) 0.0141(7) 0.0064(7)
C35 0.0406(10) 0.0378(10) 0.0604(12) 0.0110(9) 0.0188(9) 0.0155(8)
C36 0.0553(12) 0.0533(12) 0.0436(11) 0.0173(9) 0.0153(9) 0.0192(10)
C37 0.0481(11) 0.0290(9) 0.0699(14) 0.0078(9) 0.0229(10) 0.0005(8)
C38 0.0274(7) 0.0298(8) 0.0314(8) 0.0028(6) 0.0127(6) -0.0011(6)
C39 0.0232(7) 0.0301(8) 0.0298(8) -0.0004(6) 0.0124(6) -0.0009(6)

loop_
_atom_type_symbol
_atom_type_description
_atom_type_scat_dispersion_real
_atom_type_scat_dispersion_imag
_atom_type_scat_source
C C 0.0033 0.0016 'International Tables Vol C Tables 4.2.6.8 and 6.1.1.4'
H H 0.0000 0.0000 'International Tables Vol C Tables 4.2.6.8 and 6.1.1.4'
N N 0.0061 0.0033 'International Tables Vol C Tables 4.2.6.8 and 6.1.1.4'
O O 0.0106 0.0060 'International Tables Vol C Tables 4.2.6.8 and 6.1.1.4'

loop_
_geom_angle_atom_site_label_1
_geom_angle_atom_site_label_2
_geom_angle_atom_site_label_3
_geom_angle
C19 N1 C11 121.67(12)
C19 N1 C1 123.76(12)
C11 N1 C1 114.32(11)
C29 N2 C21 122.11(12)
C29 N2 C1 122.34(12)
C21 N2 C1 115.42(12)
C39 N3 C31 121.79(12)
C39 N3 C1 121.60(12)
C31 N3 C1 116.60(12)
N3 C1 N1 112.58(11)
N3 C1 N2 111.63(11)
N1 C1 N2 111.67(11)
O1 C11 N1 118.83(13)
O1 C11 C12 125.53(14)
N1 C11 C12 115.62(12)
C13 C12 C11 122.90(14)
C12 C13 C18 117.87(13)
C12 C13 C14 123.11(14)
C18 C13 C14 119.00(13)
C13 C14 C16 112.63(13)
C13 C14 C17 109.22(13)
C16 C14 C17 109.02(14)
C13 C14 C15 107.74(13)
C16 C14 C15 108.88(15)
C17 C14 C15 109.30(15)
C19 C18 C13 120.86(13)
C18 C19 N1 120.99(13)
O2 C21 N2 120.24(13)
O2 C21 C22 124.84(14)
N2 C21 C22 114.92(13)
C23 C22 C21 123.83(14)
C22 C23 C28 117.17(13)
C22 C23 C24 123.16(14)
C28 C23 C24 119.64(13)
C26 C24 C23 112.25(14)
C26 C24 C25 108.69(16)
C23 C24 C25 110.59(14)
C26 C24 C27 108.54(16)
C23 C24 C27 107.87(13)
C25 C24 C27 108.83(16)
C29 C28 C23 120.80(14)
C28 C29 N2 121.15(14)
O3 C31 N3 120.18(14)
O3 C31 C32 125.03(14)
N3 C31 C32 114.78(13)
C33 C32 C31 123.53(14)
C32 C33 C38 117.80(14)
C32 C33 C34 123.92(14)
C38 C33 C34 118.28(13)
C35 C34 C33 112.19(14)
C35 C34 C36 108.73(16)
C33 C34 C36 109.72(14)
C35 C34 C37 108.60(16)
C33 C34 C37 107.35(14)
C36 C34 C37 110.23(16)
C39 C38 C33 120.32(14)
C38 C39 N3 121.69(14)

loop_
_geom_bond_atom_site_label_1
_geom_bond_atom_site_label_2
_geom_bond_distance
O1 C11 1.2324(18)
O2 C21 1.2310(18)
O3 C31 1.2280(18)
N1 C19 1.3733(18)
N1 C11 1.4054(18)
N1 C1 1.4622(18)
N2 C29 1.3663(18)
N2 C21 1.3957(19)
N2 C1 1.4665(18)
N3 C39 1.3742(18)
N3 C31 1.4064(18)
N3 C1 1.4480(18)
C11 C12 1.432(2)
C12 C13 1.359(2)
C13 C18 1.423(2)
C13 C14 1.525(2)
C14 C16 1.527(2)
C14 C17 1.532(2)
C14 C15 1.535(2)
C18 C19 1.343(2)
C21 C22 1.442(2)
C22 C23 1.351(2)
C23 C28 1.426(2)
C23 C24 1.526(2)
C24 C26 1.519(2)
C24 C25 1.528(3)
C24 C27 1.531(3)
C28 C29 1.348(2)
C31 C32 1.441(2)
C32 C33 1.359(2)
C33 C38 1.427(2)
C33 C34 1.527(2)
C34 C35 1.525(2)
C34 C36 1.528(3)
C34 C37 1.537(3)
C38 C39 1.342(2)
